data_7151730
loop_
_publ_author_name
'Ahmad, Sajjad'
'Thomas, Lynne H.'
'Sutherland, Andrew'

_publ_section_title
;
 Stereoselective synthesis of polyhydroxylated aminocyclohexanes.
;
_journal_issue 8
_journal_name_full 'Organic &amp; biomolecular chemistry'
_journal_page_first 2801
_journal_page_last 2808
_journal_paper_doi 10.1039/c0ob00619j
_journal_volume 9
_journal_year 2011
_chemical_absolute_configuration rmad
_chemical_formula_sum 'C8 H11 Cl3 I N O2'
_chemical_formula_weight 386.43
_chemical_name_common 1,2-syn-2,3-anti-iodoalcohol
_chemical_name_systematic
;
(1S,2S,3S)-1-(2',2',2'-trichloromethylcarbonylamino)-2-hydroxy-3-iodocyclohexane
;
_space_group_IT_number 4
_symmetry_cell_setting monoclinic
_symmetry_space_group_name_Hall 'P 2yb'
_symmetry_space_group_name_H-M 'P 1 21 1'
_atom_sites_solution_hydrogens geom
_atom_sites_solution_primary direct
_atom_sites_solution_secondary difmap
_audit_creation_date 2009-11-01T16:19:55-00:00
_audit_creation_method 'WinGX routine CIF_UPDATE'
_cell_angle_alpha 90
_cell_angle_beta 99.4370(10)
_cell_angle_gamma 90
_cell_formula_units_Z 4
_cell_length_a 8.06780(10)
_cell_length_b 16.6957(2)
_cell_length_c 9.65370(10)
_cell_measurement_reflns_used 61104
_cell_measurement_temperature 100(2)
_cell_measurement_theta_max 27.485
_cell_measurement_theta_min 1
_cell_volume 1282.73(3)
_computing_cell_refinement 'HKL Scalepack (Otwinowski & Minor 1997)'
_computing_data_collection 'Collect (Bruker AXS BV, 1997-2004)'
_computing_data_reduction 'HKL Denzo and Scalepack (Otwinowski & Minor 1997)'
_computing_structure_refinement 'SHELXL-97 (Sheldrick, 2008)'
_diffrn_ambient_temperature 100(2)
_diffrn_detector_area_resol_mean 9
_diffrn_measured_fraction_theta_full 0.999
_diffrn_measured_fraction_theta_max 0.999
_diffrn_measurement_device_type KappaCCD
_diffrn_measurement_method 'CCD; rotation images'
_diffrn_radiation_monochromator graphite
_diffrn_radiation_type MoK\a
_diffrn_radiation_wavelength 0.71073
_diffrn_reflns_av_R_equivalents 0.0335
_diffrn_reflns_av_unetI/netI 0.0615
_diffrn_reflns_limit_h_max 10
_diffrn_reflns_limit_h_min -10
_diffrn_reflns_limit_k_max 21
_diffrn_reflns_limit_k_min -21
_diffrn_reflns_limit_l_max 12
_diffrn_reflns_limit_l_min -12
_diffrn_reflns_number 11006
_diffrn_reflns_theta_full 27.47
_diffrn_reflns_theta_max 27.47
_diffrn_reflns_theta_min 2.14
_exptl_absorpt_coefficient_mu 3.102
_exptl_absorpt_correction_T_max 1.0000
_exptl_absorpt_correction_T_min 0.8259
_exptl_absorpt_correction_type multi-scan
_exptl_absorpt_process_details 'SADABS (Blessing, 1997)'
_exptl_crystal_density_diffrn 2.001
_exptl_crystal_density_method 'not measured'
_exptl_crystal_F_000 744
_exptl_crystal_size_max 0.3
_exptl_crystal_size_mid 0.2
_exptl_crystal_size_min 0.1
_refine_diff_density_max 0.559
_refine_diff_density_min -0.654
_refine_diff_density_rms 0.102
_refine_ls_abs_structure_details 'Flack H D (1983), Acta Cryst. A39, 876-881'
_refine_ls_abs_structure_Flack -0.042(13)
_refine_ls_extinction_method none
_refine_ls_goodness_of_fit_ref 0.977
_refine_ls_hydrogen_treatment constr
_refine_ls_matrix_type full
_refine_ls_number_parameters 273
_refine_ls_number_reflns 5835
_refine_ls_number_restraints 1
_refine_ls_restrained_S_all 0.977
_refine_ls_R_factor_all 0.0449
_refine_ls_R_factor_gt 0.0313
_refine_ls_shift/su_max 0.001
_refine_ls_shift/su_mean 0
_refine_ls_structure_factor_coef Fsqd
_refine_ls_weighting_details 'calc w=1/[\s^2^(Fo^2^)+(0.0179P)^2^+0.0000P] where P=(Fo^2^+2Fc^2^)/3'
_refine_ls_weighting_scheme calc
_refine_ls_wR_factor_ref 0.0585
_reflns_number_gt 4955
_reflns_number_total 5835
_reflns_threshold_expression >2\s(I)
_cod_data_source_file c0ob00619j.txt
_cod_data_source_block sa147
_cod_original_sg_symbol_H-M P21
_cod_database_code 7151730

loop_
_symmetry_equiv_pos_as_xyz
'x, y, z'
'-x, y+1/2, -z'

loop_
_atom_site_label
_atom_site_fract_x
_atom_site_fract_y
_atom_site_fract_z
_atom_site_U_iso_or_equiv
_atom_site_adp_type
_atom_site_calc_flag
_atom_site_refinement_flags
_atom_site_occupancy
_atom_site_disorder_assembly
_atom_site_disorder_group
_atom_site_type_symbol
I2 1.61111(3) -0.203392(15) 0.26528(3) 0.02640(8) Uani d . 1 . . I
I1 0.31752(4) 0.034100(18) 0.15134(4) 0.03369(9) Uani d . 1 . . I
Cl1 0.92406(14) -0.15217(8) -0.26767(11) 0.0334(3) Uani d . 1 . . Cl
Cl4 0.85082(13) -0.00373(7) 0.47346(12) 0.0278(2) Uani d . 1 . . Cl
Cl3 1.19256(12) -0.17308(7) -0.03554(11) 0.0267(3) Uani d . 1 . . Cl
Cl2 0.89840(15) -0.27525(7) -0.06514(15) 0.0376(3) Uani d . 1 . . Cl
Cl6 1.06749(15) 0.13163(7) 0.45150(13) 0.0334(3) Uani d . 1 . . Cl
Cl5 1.02931(16) 0.06939(8) 0.72451(12) 0.0382(3) Uani d . 1 . . Cl
O4 1.3361(4) 0.0192(2) 0.6035(3) 0.0338(8) Uani d . 1 . . O
O1 0.6024(4) 0.04892(19) -0.1932(3) 0.0253(7) Uani d . 1 . . O
H1 0.5334 0.039 -0.2634 0.038 Uiso calc R 1 . . H
O3 1.1056(3) -0.22098(19) 0.3582(3) 0.0257(7) Uani d . 1 . . O
H3 1.0386 -0.2129 0.2859 0.039 Uiso calc R 1 . . H
N1 0.7884(4) -0.0653(2) -0.0488(4) 0.0190(8) Uani d . 1 . . N
H1A 0.7728 -0.0617 -0.1389 0.023 Uiso calc R 1 . . H
O2 0.9216(3) -0.13347(19) 0.1384(3) 0.0240(7) Uani d . 1 . . O
N2 1.1788(4) -0.0787(2) 0.4854(4) 0.0218(8) Uani d . 1 . . N
H2 1.079 -0.092 0.4466 0.026 Uiso calc R 1 . . H
C12 1.3876(5) -0.2537(2) 0.3322(5) 0.0207(10) Uani d . 1 . . C
H12 1.3344 -0.29 0.2583 0.025 Uiso calc R 1 . . H
C1 0.5434(5) 0.0181(3) -0.0717(4) 0.0206(10) Uani d . 1 . . C
H1B 0.4685 -0.0276 -0.0977 0.025 Uiso calc R 1 . . H
C10 1.4929(6) -0.2485(3) 0.5924(5) 0.0295(11) Uani d . 1 . . C
H10A 1.5961 -0.2216 0.5801 0.035 Uiso calc R 1 . . H
H10B 1.5161 -0.2813 0.6763 0.035 Uiso calc R 1 . . H
C7 0.8907(5) -0.1208(3) 0.0116(5) 0.0190(9) Uani d . 1 . . C
C16 1.0416(6) 0.0438(3) 0.5480(4) 0.0253(10) Uani d . 1 . . C
C9 1.3567(5) -0.1853(3) 0.6100(4) 0.0280(12) Uani d . 1 . . C
H9A 1.2556 -0.2121 0.6279 0.034 Uiso calc R 1 . . H
H9B 1.3968 -0.151 0.6896 0.034 Uiso calc R 1 . . H
C6 0.6990(5) -0.0088(3) 0.0301(4) 0.0183(9) Uani d . 1 . . C
H6 0.6637 -0.0368 0.1096 0.022 Uiso calc R 1 . . H
C4 0.7126(5) 0.1237(3) 0.1548(4) 0.0194(9) Uani d . 1 . . C
H4A 0.6744 0.1001 0.2358 0.023 Uiso calc R 1 . . H
H4B 0.7848 0.1687 0.1867 0.023 Uiso calc R 1 . . H
C2 0.4495(5) 0.0846(3) -0.0096(5) 0.0214(10) Uani d . 1 . . C
H2A 0.3651 0.1064 -0.0848 0.026 Uiso calc R 1 . . H
C5 0.8115(5) 0.0613(2) 0.0846(4) 0.0195(10) Uani d . 1 . . C
H5A 0.8557 0.086 0.0073 0.023 Uiso calc R 1 . . H
H5B 0.9056 0.0421 0.152 0.023 Uiso calc R 1 . . H
C14 1.3171(5) -0.1350(3) 0.4778(4) 0.0199(9) Uani d . 1 . . C
H14 1.4176 -0.1044 0.4664 0.024 Uiso calc R 1 . . H
C3 0.5626(5) 0.1524(3) 0.0508(4) 0.0209(9) Uani d . 1 . . C
H3A 0.4982 0.1899 0.0974 0.025 Uiso calc R 1 . . H
H3B 0.6024 0.1807 -0.0252 0.025 Uiso calc R 1 . . H
C15 1.2005(5) -0.0087(3) 0.5491(4) 0.0227(10) Uani d . 1 . . C
C11 1.4326(5) -0.3016(3) 0.4651(5) 0.0248(10) Uani d . 1 . . C
H11A 1.5203 -0.3396 0.4536 0.03 Uiso calc R 1 . . H
H11B 1.335 -0.3318 0.4817 0.03 Uiso calc R 1 . . H
C13 1.2638(5) -0.1856(3) 0.3457(4) 0.0216(10) Uani d . 1 . . C
H13 1.2517 -0.1514 0.2621 0.026 Uiso calc R 1 . . H
C8 0.9722(5) -0.1771(3) -0.0873(4) 0.0216(10) Uani d . 1 . . C

loop_
_atom_site_aniso_label
_atom_site_aniso_U_11
_atom_site_aniso_U_22
_atom_site_aniso_U_33
_atom_site_aniso_U_12
_atom_site_aniso_U_13
_atom_site_aniso_U_23
I2 0.02328(15) 0.02982(16) 0.02876(15) -0.00069(14) 0.01212(11) 0.00119(15)
I1 0.02555(16) 0.02589(16) 0.0548(2) 0.00104(15) 0.02185(14) 0.00224(16)
Cl1 0.0361(7) 0.0418(7) 0.0224(6) 0.0088(6) 0.0056(5) -0.0054(5)
Cl4 0.0221(6) 0.0318(6) 0.0291(6) 0.0033(5) 0.0033(5) -0.0004(5)
Cl3 0.0163(5) 0.0343(6) 0.0305(6) 0.0009(5) 0.0067(4) -0.0081(5)
Cl2 0.0332(7) 0.0203(6) 0.0641(9) -0.0046(5) 0.0222(6) -0.0027(6)
Cl6 0.0355(7) 0.0266(6) 0.0385(7) 0.0019(5) 0.0076(5) 0.0038(5)
Cl5 0.0432(7) 0.0474(7) 0.0267(6) -0.0025(6) 0.0139(5) -0.0124(6)
O4 0.0245(17) 0.036(2) 0.0370(19) -0.0007(15) -0.0050(14) -0.0117(16)
O1 0.0271(17) 0.032(2) 0.0168(15) 0.0014(15) 0.0025(12) 0.0006(15)
O3 0.0142(14) 0.032(2) 0.0303(17) -0.0006(14) 0.0031(12) 0.0040(15)
N1 0.0200(19) 0.0207(19) 0.0167(19) 0.0058(16) 0.0040(15) -0.0008(15)
O2 0.0216(16) 0.0287(17) 0.0232(17) 0.0061(14) 0.0083(13) 0.0037(14)
N2 0.0163(18) 0.025(2) 0.024(2) 0.0011(16) 0.0029(15) -0.0022(17)
C12 0.019(2) 0.017(2) 0.029(2) -0.0062(18) 0.0121(19) -0.0055(19)
C1 0.018(2) 0.019(3) 0.025(2) -0.0033(18) 0.0048(18) -0.0043(18)
C10 0.027(2) 0.038(3) 0.022(2) 0.005(2) -0.001(2) 0.009(2)
C7 0.015(2) 0.023(2) 0.022(2) -0.0055(19) 0.0108(18) -0.001(2)
C16 0.034(2) 0.022(3) 0.021(2) 0.001(2) 0.0064(18) -0.003(2)
C9 0.026(2) 0.041(3) 0.018(2) 0.004(2) 0.0041(18) 0.000(2)
C6 0.017(2) 0.021(2) 0.019(2) 0.0029(19) 0.0083(17) 0.0017(19)
C4 0.021(2) 0.021(2) 0.016(2) 0.0012(19) 0.0029(18) 0.0011(18)
C2 0.018(2) 0.021(2) 0.025(2) 0.0027(19) 0.0017(19) 0.005(2)
C5 0.013(2) 0.024(2) 0.021(2) 0.0038(18) 0.0005(17) 0.0004(19)
C14 0.020(2) 0.023(2) 0.018(2) 0.0047(19) 0.0056(18) -0.0007(19)
C3 0.021(2) 0.018(2) 0.026(2) -0.0009(19) 0.0091(18) 0.0001(19)
C15 0.027(2) 0.025(2) 0.016(2) 0.001(2) 0.0039(19) 0.000(2)
C11 0.021(2) 0.023(2) 0.031(3) 0.000(2) 0.007(2) 0.008(2)
C13 0.020(2) 0.024(3) 0.022(2) -0.0022(19) 0.0057(17) 0.0016(19)
C8 0.018(2) 0.021(2) 0.026(2) -0.0012(19) 0.0048(18) -0.0018(18)

loop_
_atom_type_symbol
_atom_type_description
_atom_type_scat_dispersion_real
_atom_type_scat_dispersion_imag
_atom_type_scat_source
C C 0.0033 0.0016 'International Tables Vol C Tables 4.2.6.8 and 6.1.1.4'
H H 0 0 'International Tables Vol C Tables 4.2.6.8 and 6.1.1.4'
N N 0.0061 0.0033 'International Tables Vol C Tables 4.2.6.8 and 6.1.1.4'
O O 0.0106 0.006 'International Tables Vol C Tables 4.2.6.8 and 6.1.1.4'
Cl Cl 0.1484 0.1585 'International Tables Vol C Tables 4.2.6.8 and 6.1.1.4'
I I -0.4742 1.8119 'International Tables Vol C Tables 4.2.6.8 and 6.1.1.4'

loop_
_geom_angle_atom_site_label_1
_geom_angle_atom_site_label_2
_geom_angle_atom_site_label_3
_geom_angle
_geom_angle_site_symmetry_1
_geom_angle_site_symmetry_3
_geom_angle_publ_flag
C1 O1 H1 109.5 . . ?
C13 O3 H3 109.5 . . ?
C7 N1 C6 123.2(3) . . ?
C7 N1 H1A 118.4 . . ?
C6 N1 H1A 118.4 . . ?
C15 N2 C14 123.1(4) . . ?
C15 N2 H2 118.4 . . ?
C14 N2 H2 118.4 . . ?
C11 C12 C13 113.0(3) . . ?
C11 C12 I2 111.2(3) . . ?
C13 C12 I2 108.7(3) . . ?
C11 C12 H12 107.9 . . ?
C13 C12 H12 107.9 . . ?
I2 C12 H12 107.9 . . ?
O1 C1 C2 108.3(3) . . ?
O1 C1 C6 106.5(3) . . ?
C2 C1 C6 111.8(3) . . ?
O1 C1 H1B 110.1 . . ?
C2 C1 H1B 110.1 . . ?
C6 C1 H1B 110.1 . . ?
C11 C10 C9 110.1(4) . . ?
C11 C10 H10A 109.6 . . ?
C9 C10 H10A 109.6 . . ?
C11 C10 H10B 109.6 . . ?
C9 C10 H10B 109.6 . . ?
H10A C10 H10B 108.1 . . ?
O2 C7 N1 125.1(4) . . ?
O2 C7 C8 118.0(4) . . ?
N1 C7 C8 116.8(4) . . ?
C15 C16 Cl6 107.6(3) . . ?
C15 C16 Cl5 107.8(3) . . ?
Cl6 C16 Cl5 109.6(2) . . ?
C15 C16 Cl4 114.3(3) . . ?
Cl6 C16 Cl4 109.0(2) . . ?
Cl5 C16 Cl4 108.4(2) . . ?
C14 C9 C10 109.8(3) . . ?
C14 C9 H9A 109.7 . . ?
C10 C9 H9A 109.7 . . ?
C14 C9 H9B 109.7 . . ?
C10 C9 H9B 109.7 . . ?
H9A C9 H9B 108.2 . . ?
N1 C6 C5 110.9(3) . . ?
N1 C6 C1 106.0(3) . . ?
C5 C6 C1 112.1(3) . . ?
N1 C6 H6 109.3 . . ?
C5 C6 H6 109.3 . . ?
C1 C6 H6 109.3 . . ?
C3 C4 C5 109.8(3) . . ?
C3 C4 H4A 109.7 . . ?
C5 C4 H4A 109.7 . . ?
C3 C4 H4B 109.7 . . ?
C5 C4 H4B 109.7 . . ?
H4A C4 H4B 108.2 . . ?
C3 C2 C1 113.0(3) . . ?
C3 C2 I1 110.3(3) . . ?
C1 C2 I1 109.3(3) . . ?
C3 C2 H2A 108 . . ?
C1 C2 H2A 108 . . ?
I1 C2 H2A 108 . . ?
C6 C5 C4 110.5(3) . . ?
C6 C5 H5A 109.5 . . ?
C4 C5 H5A 109.5 . . ?
C6 C5 H5B 109.5 . . ?
C4 C5 H5B 109.5 . . ?
H5A C5 H5B 108.1 . . ?
N2 C14 C9 111.6(3) . . ?
N2 C14 C13 106.4(3) . . ?
C9 C14 C13 112.8(4) . . ?
N2 C14 H14 108.6 . . ?
C9 C14 H14 108.6 . . ?
C13 C14 H14 108.6 . . ?
C2 C3 C4 112.6(3) . . ?
C2 C3 H3A 109.1 . . ?
C4 C3 H3A 109.1 . . ?
C2 C3 H3B 109.1 . . ?
C4 C3 H3B 109.1 . . ?
H3A C3 H3B 107.8 . . ?
O4 C15 N2 125.3(4) . . ?
O4 C15 C16 117.8(4) . . ?
N2 C15 C16 116.8(4) . . ?
C12 C11 C10 112.2(4) . . ?
C12 C11 H11A 109.2 . . ?
C10 C11 H11A 109.2 . . ?
C12 C11 H11B 109.2 . . ?
C10 C11 H11B 109.2 . . ?
H11A C11 H11B 107.9 . . ?
O3 C13 C14 106.9(3) . . ?
O3 C13 C12 107.7(3) . . ?
C14 C13 C12 112.4(3) . . ?
O3 C13 H13 109.9 . . ?
C14 C13 H13 109.9 . . ?
C12 C13 H13 109.9 . . ?
C7 C8 Cl3 108.0(3) . . ?
C7 C8 Cl2 107.5(3) . . ?
Cl3 C8 Cl2 110.1(2) . . ?
C7 C8 Cl1 114.5(3) . . ?
Cl3 C8 Cl1 108.5(2) . . ?
Cl2 C8 Cl1 108.2(2) . . ?

loop_
_geom_bond_atom_site_label_1
_geom_bond_atom_site_label_2
_geom_bond_site_symmetry_2
_geom_bond_distance
_geom_bond_publ_flag
I2 C12 . 2.181(4) ?
I1 C2 . 2.191(4) ?
Cl1 C8 . 1.770(4) ?
Cl4 C16 . 1.776(5) ?
Cl3 C8 . 1.768(4) ?
Cl2 C8 . 1.769(4) ?
Cl6 C16 . 1.769(5) ?
Cl5 C16 . 1.775(4) ?
O4 C15 . 1.225(5) ?
O1 C1 . 1.432(5) ?
O1 H1 . 0.82 ?
O3 C13 . 1.430(5) ?
O3 H3 . 0.82 ?
N1 C7 . 1.312(5) ?
N1 C6 . 1.473(5) ?
N1 H1A . 0.86 ?
O2 C7 . 1.228(5) ?
N2 C15 . 1.319(6) ?
N2 C14 . 1.471(5) ?
N2 H2 . 0.86 ?
C12 C11 . 1.505(6) ?
C12 C13 . 1.533(6) ?
C12 H12 . 0.98 ?
C1 C2 . 1.521(6) ?
C1 C6 . 1.529(5) ?
C1 H1B . 0.98 ?
C10 C11 . 1.529(6) ?
C10 C9 . 1.553(6) ?
C10 H10A . 0.97 ?
C10 H10B . 0.97 ?
C7 C8 . 1.559(6) ?
C16 C15 . 1.551(6) ?
C9 C14 . 1.517(6) ?
C9 H9A . 0.97 ?
C9 H9B . 0.97 ?
C6 C5 . 1.521(6) ?
C6 H6 . 0.98 ?
C4 C3 . 1.518(6) ?
C4 C5 . 1.535(6) ?
C4 H4A . 0.97 ?
C4 H4B . 0.97 ?
C2 C3 . 1.511(6) ?
C2 H2A . 0.98 ?
C5 H5A . 0.97 ?
C5 H5B . 0.97 ?
C14 C13 . 1.531(6) ?
C14 H14 . 0.98 ?
C3 H3A . 0.97 ?
C3 H3B . 0.97 ?
C11 H11A . 0.97 ?
C11 H11B . 0.97 ?
C13 H13 . 0.98 ?

loop_
_geom_torsion_atom_site_label_1
_geom_torsion_atom_site_label_2
_geom_torsion_atom_site_label_3
_geom_torsion_atom_site_label_4
_geom_torsion
_geom_torsion_site_symmetry_1
_geom_torsion_site_symmetry_2
_geom_torsion_site_symmetry_3
_geom_torsion_site_symmetry_4
_geom_torsion_publ_flag
C6 N1 C7 O2 1.5(6) . . . . ?
C6 N1 C7 C8 178.6(3) . . . . ?
C11 C10 C9 C14 -58.0(5) . . . . ?
C7 N1 C6 C5 82.5(5) . . . . ?
C7 N1 C6 C1 -155.6(4) . . . . ?
O1 C1 C6 N1 -55.0(4) . . . . ?
C2 C1 C6 N1 -173.1(3) . . . . ?
O1 C1 C6 C5 66.1(4) . . . . ?
C2 C1 C6 C5 -52.0(5) . . . . ?
O1 C1 C2 C3 -67.3(4) . . . . ?
C6 C1 C2 C3 49.7(5) . . . . ?
O1 C1 C2 I1 169.4(2) . . . . ?
C6 C1 C2 I1 -73.6(4) . . . . ?
N1 C6 C5 C4 174.7(3) . . . . ?
C1 C6 C5 C4 56.5(4) . . . . ?
C3 C4 C5 C6 -57.8(4) . . . . ?
C15 N2 C14 C9 82.9(5) . . . . ?
C15 N2 C14 C13 -153.7(4) . . . . ?
C10 C9 C14 N2 175.4(3) . . . . ?
C10 C9 C14 C13 55.6(5) . . . . ?
C1 C2 C3 C4 -52.7(5) . . . . ?
I1 C2 C3 C4 70.0(4) . . . . ?
C5 C4 C3 C2 56.1(5) . . . . ?
C14 N2 C15 O4 3.2(7) . . . . ?
C14 N2 C15 C16 -179.9(3) . . . . ?
Cl6 C16 C15 O4 61.2(4) . . . . ?
Cl5 C16 C15 O4 -57.0(5) . . . . ?
Cl4 C16 C15 O4 -177.5(3) . . . . ?
Cl6 C16 C15 N2 -115.9(4) . . . . ?
Cl5 C16 C15 N2 126.0(4) . . . . ?
Cl4 C16 C15 N2 5.4(5) . . . . ?
C13 C12 C11 C10 -52.4(5) . . . . ?
I2 C12 C11 C10 70.3(4) . . . . ?
C9 C10 C11 C12 57.0(5) . . . . ?
N2 C14 C13 O3 -55.7(4) . . . . ?
C9 C14 C13 O3 67.0(4) . . . . ?
N2 C14 C13 C12 -173.6(3) . . . . ?
C9 C14 C13 C12 -50.9(5) . . . . ?
C11 C12 C13 O3 -68.8(4) . . . . ?
I2 C12 C13 O3 167.2(3) . . . . ?
C11 C12 C13 C14 48.6(5) . . . . ?
I2 C12 C13 C14 -75.4(4) . . . . ?
O2 C7 C8 Cl3 -57.5(4) . . . . ?
N1 C7 C8 Cl3 125.2(3) . . . . ?
O2 C7 C8 Cl2 61.3(4) . . . . ?
N1 C7 C8 Cl2 -116.0(4) . . . . ?
O2 C7 C8 Cl1 -178.5(3) . . . . ?
N1 C7 C8 Cl1 4.3(5) . . . . ?
